data_4131549
loop_
_publ_author_name
'Hao, Wei'
'Wu, Xiangyu'
'Sun, James Z.'
'Siu, Juno C.'
'MacMillan, Samantha N.'
'Lin, Song'

_publ_section_title
;
 Radical Redox-Relay Catalysis: Formal [3+2] Cycloaddition of
 N-Acylaziridines and Alkenes.
;
_journal_issue 35
_journal_name_full 'Journal of the American Chemical Society'
_journal_page_first 12141
_journal_page_last 12144
_journal_paper_doi 10.1021/jacs.7b06723
_journal_volume 139
_journal_year 2017
_chemical_formula_moiety 'C20 H18 Br Cl2 N O3'
_chemical_formula_sum 'C20 H18 Br Cl2 N O3'
_chemical_formula_weight 471.16
_space_group_crystal_system triclinic
_space_group_IT_number 2
_space_group_name_Hall '-P 1'
_space_group_name_H-M_alt 'P -1'
_atom_sites_solution_hydrogens geom
_atom_sites_solution_primary dual
_audit_creation_date 2017-04-28
_audit_creation_method
;
Olex2 1.2-ac3
(compiled 2016.08.26 svn.r3337 for Rigaku Oxford Diffraction, GUI svn.r5221)
;
_cell_angle_alpha 97.7480(10)
_cell_angle_beta 93.0590(10)
_cell_angle_gamma 96.8100(10)
_cell_formula_units_Z 2
_cell_length_a 8.04660(10)
_cell_length_b 9.54360(10)
_cell_length_c 13.3100(2)
_cell_measurement_reflns_used 25353
_cell_measurement_temperature 100.00(10)
_cell_measurement_theta_max 30.9400
_cell_measurement_theta_min 2.1580
_cell_volume 1003.14(2)
_computing_cell_refinement 'CrysAlisPro 1.171.39.27b (Rigaku OD, 2015)'
_computing_data_collection 'CrysAlisPro 1.171.39.27b (Rigaku OD, 2015)'
_computing_data_reduction 'CrysAlisPro 1.171.39.27b (Rigaku OD, 2015)'
_computing_molecular_graphics 'Olex2 (Dolomanov et al., 2009)'
_computing_publication_material 'Olex2 (Dolomanov et al., 2009)'
_computing_structure_refinement 'ShelXL (Sheldrick, 2015)'
_computing_structure_solution 'ShelXT (Sheldrick, 2015)'
_diffrn_ambient_environment N~2~
_diffrn_ambient_temperature 100.00(10)
_diffrn_detector 'CCD plate'
_diffrn_detector_type HyPix
_diffrn_measured_fraction_theta_full 1.000
_diffrn_measured_fraction_theta_max 0.991
_diffrn_measurement_details
;
List of Runs (angles in degrees, time in seconds):

  # Type    Start    End  Width  t~exp~   \w     \q     \k     \f   Frames
--------------------------------------------------------------------------
  1  \w    -45.00  30.00   0.50    3.00    --    3.55 -87.00 -49.00  150
  2  \w    -26.00  27.00   0.50    3.00    --   -4.80 -99.00  30.00  106
  3  \w     10.00  50.00   0.50    3.00    --    3.55-125.00 146.31   80
  4  \w    -45.00  21.00   0.50    3.00    --   -4.80 -87.00 -49.00  132
  5  \w    -26.00  27.00   0.50    3.00    --   -4.80 -99.00-150.00  106
  6  \w    -26.00  27.00   0.50    3.00    --   -4.80 -99.00 -90.00  106
  7  \w    -16.00  70.00   0.50    3.00    --   -4.80  19.00-150.00  172
  8  \w    -16.00  68.00   0.50    3.00    --   -4.80  37.00 -30.00  168
  9  \w    -16.00  70.00   0.50    3.00    --   -4.80  19.00 120.00  172
 10  \w    -16.00  70.00   0.50    3.00    --   -4.80  19.00  60.00  172
 11  \w    -16.00  70.00   0.50    3.00    --   -4.80  19.00 -90.00  172
 12  \w    -16.00  19.00   0.50    3.00    --   -4.80  37.00  90.00   70
 13  \w    -31.00  24.00   0.50    3.00    --   -4.80  87.00  68.00  110
 14  \w    -69.00  15.00   0.50    3.00    --    3.55 -37.00 150.00  168
 15  \w    -71.00  15.00   0.50    3.00    --    3.55 -22.00  34.50  172
 16  \w    -69.00  15.00   0.50    3.00    --    3.55 -37.00  90.00  168
 17  \w    -71.00  15.00   0.50    3.00    --    3.55 -19.00   0.00  172
 18  \w    -71.00  15.00   0.50    3.00    --    3.55 -19.00-180.00  172
 19  \w    -71.00  15.00   0.50    3.00    --    3.55 -19.00-120.00  172
 20  \w    -71.00  15.00   0.50    3.00    --    3.55 -19.00 -60.00  172
;
_diffrn_measurement_device 'four-circle diffractometer'
_diffrn_measurement_device_type 'XtaLAB Synergy, Dualflex, HyPix'
_diffrn_measurement_method '\w scans'
_diffrn_orient_matrix_type 'CrysAlisPro convention (1999,Acta A55,543-557)'
_diffrn_orient_matrix_UB_11 -0.0431394000
_diffrn_orient_matrix_UB_12 0.0019187000
_diffrn_orient_matrix_UB_13 -0.0475828000
_diffrn_orient_matrix_UB_21 -0.0155157000
_diffrn_orient_matrix_UB_22 -0.0755342000
_diffrn_orient_matrix_UB_23 -0.0079159000
_diffrn_orient_matrix_UB_31 -0.0762807000
_diffrn_orient_matrix_UB_32 0.0030637000
_diffrn_orient_matrix_UB_33 0.0240859000
_diffrn_radiation_monochromator mirror
_diffrn_radiation_probe x-ray
_diffrn_radiation_type MoK\a
_diffrn_radiation_wavelength 0.71073
_diffrn_reflns_av_R_equivalents 0.0261
_diffrn_reflns_av_unetI/netI 0.0126
_diffrn_reflns_Laue_measured_fraction_full 1.000
_diffrn_reflns_Laue_measured_fraction_max 0.991
_diffrn_reflns_limit_h_max 10
_diffrn_reflns_limit_h_min -10
_diffrn_reflns_limit_k_max 12
_diffrn_reflns_limit_k_min -12
_diffrn_reflns_limit_l_max 17
_diffrn_reflns_limit_l_min -17
_diffrn_reflns_number 51029
_diffrn_reflns_point_group_measured_fraction_full 1.000
_diffrn_reflns_point_group_measured_fraction_max 0.991
_diffrn_reflns_theta_full 26.000
_diffrn_reflns_theta_max 27.876
_diffrn_reflns_theta_min 2.171
_diffrn_source 'micro-focus sealed X-ray tube'
_diffrn_source_type 'PhotonJet (Mo) X-ray Source'
_exptl_absorpt_coefficient_mu 2.336
_exptl_absorpt_correction_T_max 1.000
_exptl_absorpt_correction_T_min 0.702
_exptl_absorpt_correction_type gaussian
_exptl_absorpt_process_details
;
CrysAlisPro 1.171.39.27b (Rigaku Oxford Diffraction, 2015)
Numerical absorption correction based on gaussian integration over
			a multifaceted crystal model
Empirical absorption correction using spherical harmonics,
 implemented in SCALE3 ABSPACK scaling algorithm.
;
_exptl_crystal_colour 'clear colourless'
_exptl_crystal_density_diffrn 1.560
_exptl_crystal_description block
_exptl_crystal_F_000 476
_exptl_crystal_size_max 0.168
_exptl_crystal_size_mid 0.097
_exptl_crystal_size_min 0.076
_refine_diff_density_max 0.562
_refine_diff_density_min -0.496
_refine_diff_density_rms 0.048
_refine_ls_extinction_method none
_refine_ls_goodness_of_fit_ref 1.031
_refine_ls_hydrogen_treatment constr
_refine_ls_matrix_type full
_refine_ls_number_parameters 246
_refine_ls_number_reflns 4749
_refine_ls_number_restraints 0
_refine_ls_restrained_S_all 1.031
_refine_ls_R_factor_all 0.0255
_refine_ls_R_factor_gt 0.0227
_refine_ls_shift/su_max 0.001
_refine_ls_shift/su_mean 0.000
_refine_ls_structure_factor_coef Fsqd
_refine_ls_weighting_details 'w=1/[\s^2^(Fo^2^)+(0.0229P)^2^+0.6004P] where P=(Fo^2^+2Fc^2^)/3'
_refine_ls_weighting_scheme calc
_refine_ls_wR_factor_gt 0.0522
_refine_ls_wR_factor_ref 0.0531
_reflns_Friedel_coverage 0.000
_reflns_number_gt 4439
_reflns_number_total 4749
_reflns_threshold_expression 'I > 2\s(I)'
_cod_data_source_file ja7b06723_si_004.cif
_cod_data_source_block rwh3_abs
_cod_database_code 4131549
_shelx_shelxl_version_number 2016/6
_chemical_oxdiff_formula C20H18BrCl2NO3
_chemical_oxdiff_usercomment 'Crystallized from Et2O'
_shelx_space_group_comment
;
The symmetry employed for this shelxl refinement is uniquely defined
by the following loop, which should always be used as a source of
symmetry information in preference to the above space-group names.
They are only intended as comments.
;
_reflns_odcompleteness_completeness 99.98
_reflns_odcompleteness_iscentric 1
_reflns_odcompleteness_theta 26.32
_olex2_refinement_description
;
1. Fixed Uiso
 At 1.2 times of:
  All C(H) groups, All C(H,H) groups
 At 1.5 times of:
  All C(H,H,H) groups
2.a Ternary CH refined with riding coordinates:
 C11(H11)
2.b Secondary CH2 refined with riding coordinates:
 C8(H8A,H8B), C10(H10A,H10B)
2.c Aromatic/amide H refined with riding coordinates:
 C1(H1), C2(H2), C4(H4), C5(H5), C14(H14), C16(H16), C18(H18)
2.d Idealised Me refined as rotating group:
 C19(H19A,H19B,H19C), C20(H20A,H20B,H20C)
;
_olex2_submission_special_instructions 'No special instructions were received'
_oxdiff_exptl_absorpt_empirical_details
;
Empirical correction (ABSPACK) includes:
- Absorption correction using spherical harmonics
- Frame scaling
;
_oxdiff_exptl_absorpt_empirical_full_max 1.103
_oxdiff_exptl_absorpt_empirical_full_min 0.955

loop_
_space_group_symop_operation_xyz
'x, y, z'
'-x, -y, -z'

loop_
_atom_site_label
_atom_site_type_symbol
_atom_site_fract_x
_atom_site_fract_y
_atom_site_fract_z
_atom_site_U_iso_or_equiv
_atom_site_adp_type
_atom_site_occupancy
_atom_site_site_symmetry_order
_atom_site_calc_flag
_atom_site_refinement_flags_posn
Br Br 0.20339(2) 0.91640(2) 1.08349(2) 0.03040(5) Uani 1 1 d .
Cl1 Cl 0.28728(4) 0.39342(4) 0.02131(3) 0.02471(8) Uani 1 1 d .
Cl2 Cl -0.17147(4) 0.63335(4) 0.24395(3) 0.02571(8) Uani 1 1 d .
O1 O 0.33064(11) 0.90997(10) 0.58185(7) 0.01896(19) Uani 1 1 d .
O2 O 0.36565(13) 0.60441(10) 0.46361(7) 0.0230(2) Uani 1 1 d .
O3 O 0.45457(12) 0.73977(10) 0.34506(7) 0.01871(19) Uani 1 1 d .
N N 0.55521(13) 0.80070(11) 0.61549(8) 0.0140(2) Uani 1 1 d .
C1 C 0.38646(16) 0.76332(14) 0.81053(10) 0.0183(3) Uani 1 1 d .
H1 H 0.426654 0.680249 0.782677 0.022 Uiso 1 1 calc R
C2 C 0.33414(17) 0.77525(15) 0.90900(11) 0.0208(3) Uani 1 1 d .
H2 H 0.338218 0.700608 0.946972 0.025 Uiso 1 1 calc R
C3 C 0.27599(17) 0.90006(16) 0.94936(10) 0.0203(3) Uani 1 1 d .
C4 C 0.26748(18) 1.01224(15) 0.89406(11) 0.0226(3) Uani 1 1 d .
H4 H 0.228254 1.095514 0.922401 0.027 Uiso 1 1 calc R
C5 C 0.31848(17) 0.99830(14) 0.79560(11) 0.0195(3) Uani 1 1 d .
H5 H 0.312057 1.072448 0.757404 0.023 Uiso 1 1 calc R
C6 C 0.37915(15) 0.87443(14) 0.75349(10) 0.0152(2) Uani 1 1 d .
C7 C 0.42038(15) 0.86331(13) 0.64434(10) 0.0148(2) Uani 1 1 d .
C8 C 0.68974(15) 0.75377(14) 0.67670(9) 0.0147(2) Uani 1 1 d .
H8A H 0.665284 0.653572 0.683337 0.018 Uiso 1 1 calc R
H8B H 0.706198 0.809173 0.743930 0.018 Uiso 1 1 calc R
C9 C 0.84435(15) 0.78067(13) 0.61541(9) 0.0144(2) Uani 1 1 d .
C10 C 0.76554(16) 0.73944(14) 0.50573(9) 0.0154(2) Uani 1 1 d .
H10A H 0.834636 0.783593 0.458197 0.018 Uiso 1 1 calc R
H10B H 0.751440 0.636851 0.486176 0.018 Uiso 1 1 calc R
C11 C 0.59442(15) 0.79639(13) 0.50887(9) 0.0142(2) Uani 1 1 d .
H11 H 0.604633 0.892780 0.490217 0.017 Uiso 1 1 calc R
C12 C 0.45748(16) 0.70097(14) 0.44151(9) 0.0157(2) Uani 1 1 d .
C13 C 0.32525(16) 0.66620(14) 0.27696(9) 0.0161(2) Uani 1 1 d .
C14 C 0.36777(16) 0.57955(14) 0.19292(10) 0.0169(2) Uani 1 1 d .
H14 H 0.479266 0.570086 0.181770 0.020 Uiso 1 1 calc R
C15 C 0.23816(17) 0.50714(14) 0.12573(9) 0.0165(2) Uani 1 1 d .
C16 C 0.07135(16) 0.52081(14) 0.13951(10) 0.0166(2) Uani 1 1 d .
H16 H -0.013881 0.470801 0.094023 0.020 Uiso 1 1 calc R
C17 C 0.03600(16) 0.61206(14) 0.22385(10) 0.0167(2) Uani 1 1 d .
C18 C 0.16050(17) 0.68522(14) 0.29378(10) 0.0170(2) Uani 1 1 d .
H18 H 0.134367 0.745176 0.350186 0.020 Uiso 1 1 calc R
C19 C 0.91476(17) 0.93892(14) 0.63465(10) 0.0194(3) Uani 1 1 d .
H19A H 0.829500 0.994855 0.616014 0.029 Uiso 1 1 calc GR
H19B H 1.009084 0.955145 0.594615 0.029 Uiso 1 1 calc GR
H19C H 0.949834 0.965964 0.705392 0.029 Uiso 1 1 calc GR
C20 C 0.97844(16) 0.68731(15) 0.63911(11) 0.0204(3) Uani 1 1 d .
H20A H 1.017769 0.710556 0.709452 0.031 Uiso 1 1 calc GR
H20B H 1.070471 0.703786 0.597369 0.031 Uiso 1 1 calc GR
H20C H 0.931518 0.588822 0.625434 0.031 Uiso 1 1 calc GR

loop_
_atom_site_aniso_label
_atom_site_aniso_U_11
_atom_site_aniso_U_22
_atom_site_aniso_U_33
_atom_site_aniso_U_23
_atom_site_aniso_U_13
_atom_site_aniso_U_12
Br 0.03170(9) 0.04219(10) 0.01740(8) 0.00208(6) 0.00793(6) 0.00478(6)
Cl1 0.02227(16) 0.02946(18) 0.02004(16) -0.00862(13) -0.00197(12) 0.00904(13)
Cl2 0.01591(15) 0.0412(2) 0.01847(15) -0.00429(14) -0.00015(12) 0.00759(13)
O1 0.0151(4) 0.0221(5) 0.0213(5) 0.0098(4) 0.0000(4) 0.0021(4)
O2 0.0265(5) 0.0204(5) 0.0198(5) 0.0071(4) -0.0064(4) -0.0074(4)
O3 0.0192(5) 0.0228(5) 0.0116(4) 0.0032(4) -0.0042(3) -0.0059(4)
N 0.0139(5) 0.0171(5) 0.0107(5) 0.0024(4) -0.0012(4) 0.0014(4)
C1 0.0164(6) 0.0188(6) 0.0207(6) 0.0041(5) 0.0041(5) 0.0033(5)
C2 0.0189(6) 0.0256(7) 0.0203(7) 0.0096(5) 0.0036(5) 0.0039(5)
C3 0.0163(6) 0.0293(7) 0.0144(6) 0.0015(5) 0.0030(5) 0.0001(5)
C4 0.0225(7) 0.0203(7) 0.0241(7) -0.0012(5) 0.0041(5) 0.0030(5)
C5 0.0193(6) 0.0174(6) 0.0227(7) 0.0054(5) 0.0020(5) 0.0021(5)
C6 0.0105(5) 0.0178(6) 0.0168(6) 0.0030(5) 0.0001(4) -0.0004(4)
C7 0.0131(6) 0.0133(6) 0.0176(6) 0.0041(5) -0.0003(5) -0.0017(4)
C8 0.0138(6) 0.0180(6) 0.0128(6) 0.0042(5) -0.0012(4) 0.0019(4)
C9 0.0135(6) 0.0165(6) 0.0126(6) 0.0023(4) -0.0002(4) -0.0004(4)
C10 0.0157(6) 0.0166(6) 0.0131(6) 0.0014(5) 0.0009(5) -0.0002(4)
C11 0.0160(6) 0.0149(6) 0.0111(5) 0.0025(4) -0.0011(4) -0.0009(4)
C12 0.0174(6) 0.0168(6) 0.0127(6) 0.0030(5) -0.0017(5) 0.0016(5)
C13 0.0185(6) 0.0160(6) 0.0125(6) 0.0033(5) -0.0042(5) -0.0021(5)
C14 0.0150(6) 0.0204(6) 0.0154(6) 0.0038(5) -0.0014(5) 0.0025(5)
C15 0.0199(6) 0.0170(6) 0.0124(6) -0.0002(5) -0.0013(5) 0.0052(5)
C16 0.0166(6) 0.0184(6) 0.0137(6) 0.0008(5) -0.0037(5) 0.0014(5)
C17 0.0146(6) 0.0208(6) 0.0155(6) 0.0034(5) 0.0005(5) 0.0040(5)
C18 0.0219(6) 0.0166(6) 0.0118(6) 0.0009(5) -0.0003(5) 0.0019(5)
C19 0.0177(6) 0.0189(6) 0.0196(6) 0.0010(5) -0.0019(5) -0.0017(5)
C20 0.0153(6) 0.0228(7) 0.0242(7) 0.0069(5) 0.0006(5) 0.0031(5)

loop_
_atom_type_symbol
_atom_type_description
_atom_type_scat_dispersion_real
_atom_type_scat_dispersion_imag
_atom_type_scat_source
C C 0.0033 0.0016 'International Tables Vol C Tables 4.2.6.8 and 6.1.1.4'
H H 0.0000 0.0000 'International Tables Vol C Tables 4.2.6.8 and 6.1.1.4'
Br Br -0.2901 2.4595 'International Tables Vol C Tables 4.2.6.8 and 6.1.1.4'
Cl Cl 0.1484 0.1585 'International Tables Vol C Tables 4.2.6.8 and 6.1.1.4'
N N 0.0061 0.0033 'International Tables Vol C Tables 4.2.6.8 and 6.1.1.4'
O O 0.0106 0.0060 'International Tables Vol C Tables 4.2.6.8 and 6.1.1.4'

loop_
_exptl_crystal_face_index_h
_exptl_crystal_face_index_k
_exptl_crystal_face_index_l
_exptl_crystal_face_perp_dist
-11 1 1 0.0816
0 0 -18 0.0369
11 -1 3 0.0732
-1 0 19 0.0402
-10 -2 10 0.0830
1 -13 5 0.0398
10 0 -9 0.0871
-1 13 -5 0.0537
1 0 18 0.0365

loop_
_geom_angle_atom_site_label_1
_geom_angle_atom_site_label_2
_geom_angle_atom_site_label_3
_geom_angle
C12 O3 C13 115.21(10)
C7 N C8 130.32(11)
C7 N C11 117.46(10)
C11 N C8 111.45(10)
C2 C1 H1 119.7
C6 C1 H1 119.7
C6 C1 C2 120.59(13)
C1 C2 H2 120.6
C3 C2 C1 118.84(13)
C3 C2 H2 120.6
C2 C3 Br 118.96(11)
C2 C3 C4 121.66(13)
C4 C3 Br 119.36(11)
C3 C4 H4 120.6
C3 C4 C5 118.87(13)
C5 C4 H4 120.6
C4 C5 H5 119.7
C4 C5 C6 120.65(13)
C6 C5 H5 119.7
C1 C6 C5 119.38(12)
C1 C6 C7 122.96(12)
C5 C6 C7 117.46(12)
O1 C7 N 120.68(12)
O1 C7 C6 120.12(11)
N C7 C6 119.20(11)
N C8 H8A 111.1
N C8 H8B 111.1
N C8 C9 103.20(10)
H8A C8 H8B 109.1
C9 C8 H8A 111.1
C9 C8 H8B 111.1
C8 C9 C10 101.06(10)
C19 C9 C8 110.07(11)
C19 C9 C10 110.43(10)
C20 C9 C8 111.82(10)
C20 C9 C10 111.85(11)
C20 C9 C19 111.21(11)
C9 C10 H10A 110.9
C9 C10 H10B 110.9
H10A C10 H10B 109.0
C11 C10 C9 104.10(10)
C11 C10 H10A 110.9
C11 C10 H10B 110.9
N C11 C10 103.94(10)
N C11 H11 110.0
N C11 C12 109.60(10)
C10 C11 H11 110.0
C12 C11 C10 113.14(10)
C12 C11 H11 110.0
O2 C12 O3 122.99(12)
O2 C12 C11 127.54(12)
O3 C12 C11 109.45(10)
C14 C13 O3 118.20(12)
C14 C13 C18 122.27(12)
C18 C13 O3 119.50(12)
C13 C14 H14 121.2
C13 C14 C15 117.66(12)
C15 C14 H14 121.2
C14 C15 Cl1 118.74(10)
C16 C15 Cl1 118.80(10)
C16 C15 C14 122.46(12)
C15 C16 H16 121.3
C15 C16 C17 117.47(12)
C17 C16 H16 121.3
C16 C17 Cl2 119.12(10)
C18 C17 Cl2 118.58(10)
C18 C17 C16 122.29(12)
C13 C18 H18 121.1
C17 C18 C13 117.82(12)
C17 C18 H18 121.1
C9 C19 H19A 109.5
C9 C19 H19B 109.5
C9 C19 H19C 109.5
H19A C19 H19B 109.5
H19A C19 H19C 109.5
H19B C19 H19C 109.5
C9 C20 H20A 109.5
C9 C20 H20B 109.5
C9 C20 H20C 109.5
H20A C20 H20B 109.5
H20A C20 H20C 109.5
H20B C20 H20C 109.5

loop_
_geom_bond_atom_site_label_1
_geom_bond_atom_site_label_2
_geom_bond_distance
Br C3 1.9003(13)
Cl1 C15 1.7377(13)
Cl2 C17 1.7359(13)
O1 C7 1.2344(16)
O2 C12 1.1902(16)
O3 C12 1.3829(15)
O3 C13 1.3970(15)
N C7 1.3484(16)
N C8 1.4682(15)
N C11 1.4664(16)
C1 H1 0.9300
C1 C2 1.3920(19)
C1 C6 1.3899(19)
C2 H2 0.9300
C2 C3 1.383(2)
C3 C4 1.385(2)
C4 H4 0.9300
C4 C5 1.388(2)
C5 H5 0.9300
C5 C6 1.3919(18)
C6 C7 1.5000(18)
C8 H8A 0.9700
C8 H8B 0.9700
C8 C9 1.5389(17)
C9 C10 1.5412(17)
C9 C19 1.5313(18)
C9 C20 1.5248(18)
C10 H10A 0.9700
C10 H10B 0.9700
C10 C11 1.5397(17)
C11 H11 0.9800
C11 C12 1.5113(17)
C13 C14 1.3823(18)
C13 C18 1.3850(19)
C14 H14 0.9300
C14 C15 1.3885(18)
C15 C16 1.3833(18)
C16 H16 0.9300
C16 C17 1.3887(18)
C17 C18 1.3845(18)
C18 H18 0.9300
C19 H19A 0.9600
C19 H19B 0.9600
C19 H19C 0.9600
C20 H20A 0.9600
C20 H20B 0.9600
C20 H20C 0.9600

loop_
_geom_torsion_atom_site_label_1
_geom_torsion_atom_site_label_2
_geom_torsion_atom_site_label_3
_geom_torsion_atom_site_label_4
_geom_torsion
Br C3 C4 C5 -179.04(10)
Cl1 C15 C16 C17 179.76(10)
Cl2 C17 C18 C13 179.54(10)
O3 C13 C14 C15 -179.92(11)
O3 C13 C18 C17 179.10(11)
N C8 C9 C10 -37.51(12)
N C8 C9 C19 79.23(12)
N C8 C9 C20 -156.64(10)
N C11 C12 O2 -25.75(19)
N C11 C12 O3 155.73(10)
C1 C2 C3 Br 179.68(10)
C1 C2 C3 C4 0.5(2)
C1 C6 C7 O1 136.58(13)
C1 C6 C7 N -42.78(17)
C2 C1 C6 C5 -0.15(19)
C2 C1 C6 C7 -174.86(12)
C2 C3 C4 C5 0.1(2)
C3 C4 C5 C6 -0.8(2)
C4 C5 C6 C1 0.8(2)
C4 C5 C6 C7 175.81(12)
C5 C6 C7 O1 -38.23(17)
C5 C6 C7 N 142.41(12)
C6 C1 C2 C3 -0.5(2)
C7 N C8 C9 -146.11(12)
C7 N C11 C10 172.06(10)
C7 N C11 C12 -66.72(14)
C8 N C7 O1 171.66(12)
C8 N C7 C6 -8.99(19)
C8 N C11 C10 1.08(13)
C8 N C11 C12 122.30(11)
C8 C9 C10 C11 38.67(12)
C9 C10 C11 N -25.18(12)
C9 C10 C11 C12 -143.98(11)
C10 C11 C12 O2 89.74(17)
C10 C11 C12 O3 -88.79(13)
C11 N C7 O1 2.69(17)
C11 N C7 C6 -177.95(10)
C11 N C8 C9 23.37(13)
C12 O3 C13 C14 -115.43(13)
C12 O3 C13 C18 66.46(16)
C13 O3 C12 O2 5.79(19)
C13 O3 C12 C11 -175.61(11)
C13 C14 C15 Cl1 -178.17(10)
C13 C14 C15 C16 1.0(2)
C14 C13 C18 C17 1.1(2)
C14 C15 C16 C17 0.6(2)
C15 C16 C17 Cl2 179.67(10)
C15 C16 C17 C18 -1.4(2)
C16 C17 C18 C13 0.6(2)
C18 C13 C14 C15 -1.9(2)
C19 C9 C10 C11 -77.81(12)
C20 C9 C10 C11 157.77(10)

loop_
_exptl_oxdiff_crystal_face_indexfrac_h
_exptl_oxdiff_crystal_face_indexfrac_k
_exptl_oxdiff_crystal_face_indexfrac_l
_exptl_oxdiff_crystal_face_x
_exptl_oxdiff_crystal_face_y
_exptl_oxdiff_crystal_face_z
-11.3378 1.1427 1.0197 0.4428 0.0815 0.8929
-0.1472 -0.2074 -18.4846 0.8855 0.1643 -0.4346
11.0777 -1.0701 2.8647 -0.6162 -0.1137 -0.7793
-0.5746 0.2799 18.5325 -0.8565 -0.1589 0.4911
-9.7633 -1.5599 9.9695 -0.0562 0.1904 0.9801
1.0066 -13.3736 4.5149 -0.2839 0.9588 -0.0090
10.0863 -0.4253 -9.4651 0.0144 -0.0494 -0.9987
-0.6566 13.3314 -4.8321 0.2838 -0.9585 -0.0255
1.0000 0.0000 18.0000 -0.8996 -0.1580 0.3573
